data_1547539
loop_
_publ_author_name
'Malik, Guillaume'
'Swyka, Robert A.'
'Tiwari, Virendra K.'
'Fei, Xiang'
'Applegate, Gregory A.'
'Berkowitz, David B.'

_publ_section_title
;
 A Thiocyanopalladation/Carbocyclization Transformation Identified Through
 Enzymatic Screening: Stereocontrolled Tandem C-SCN and C-C Bond Formation
;
_journal_name_full 'Chem. Sci.'
_journal_paper_doi 10.1039/C7SC04083K
_journal_year 2017
_chemical_formula_moiety 'C15 H16 N2 O2 S2'
_chemical_formula_sum 'C15 H16 N2 O2 S2'
_chemical_formula_weight 320.42
_space_group_crystal_system monoclinic
_space_group_IT_number 14
_space_group_name_Hall '-P 2yn'
_space_group_name_H-M_alt 'P 1 21/n 1'
_symmetry_space_group_name_Hall '-P 2yn'
_symmetry_space_group_name_H-M 'P 1 21/n 1'
_atom_sites_solution_hydrogens mixed
_atom_sites_solution_primary direct
_atom_sites_solution_secondary difmap
_audit_creation_method SHELXL-2014
_audit_update_record
;
2016-10-31 deposited with the CCDC.
2017-10-02 downloaded from the CCDC.
;
_cell_angle_alpha 90
_cell_angle_beta 92.655(8)
_cell_angle_gamma 90
_cell_formula_units_Z 4
_cell_length_a 16.354(6)
_cell_length_b 5.370(2)
_cell_length_c 17.896(7)
_cell_measurement_reflns_used 1133
_cell_measurement_temperature 100(2)
_cell_measurement_theta_max 24.51
_cell_measurement_theta_min 2.28
_cell_volume 1570.0(10)
_computing_cell_refinement 'SAINT (Bruker, 2007)'
_computing_data_collection 'APEX2 (Bruker, 2007)'
_computing_data_reduction 'SAINT (Bruker, 2007)'
_computing_molecular_graphics 'XP (Bruker, 2002)'
_computing_publication_material 'SHELXL-2014 (Sheldrick, 2014)'
_computing_structure_refinement 'SHELXL-2014 (Sheldrick, 2014)'
_computing_structure_solution 'SHELXS-97 (Sheldrick, 2008)'
_diffrn_ambient_temperature 100(2)
_diffrn_measured_fraction_theta_full 1.000
_diffrn_measured_fraction_theta_max 0.991
_diffrn_measurement_device_type 'CCD Bruker APEX'
_diffrn_measurement_method '\f and \w scans'
_diffrn_radiation_type MoK\a
_diffrn_radiation_wavelength 0.71073
_diffrn_reflns_av_R_equivalents 0.0821
_diffrn_reflns_av_unetI/netI 0.0578
_diffrn_reflns_Laue_measured_fraction_full 1.000
_diffrn_reflns_Laue_measured_fraction_max 0.991
_diffrn_reflns_limit_h_max 21
_diffrn_reflns_limit_h_min -21
_diffrn_reflns_limit_k_max 7
_diffrn_reflns_limit_k_min -7
_diffrn_reflns_limit_l_max 23
_diffrn_reflns_limit_l_min -23
_diffrn_reflns_number 28257
_diffrn_reflns_point_group_measured_fraction_full 1.000
_diffrn_reflns_point_group_measured_fraction_max 0.991
_diffrn_reflns_theta_full 25.242
_diffrn_reflns_theta_max 28.462
_diffrn_reflns_theta_min 1.649
_exptl_absorpt_coefficient_mu 0.344
_exptl_absorpt_correction_T_max 0.993
_exptl_absorpt_correction_T_min 0.836
_exptl_absorpt_correction_type multi-scan
_exptl_absorpt_process_details 'SADABS (Bruker, 2002)'
_exptl_crystal_colour colourless
_exptl_crystal_density_diffrn 1.356
_exptl_crystal_description needle
_exptl_crystal_F_000 672
_exptl_crystal_size_max 0.540
_exptl_crystal_size_mid 0.050
_exptl_crystal_size_min 0.020
_refine_diff_density_max 0.513
_refine_diff_density_min -0.588
_refine_diff_density_rms 0.073
_refine_ls_extinction_method none
_refine_ls_goodness_of_fit_ref 0.998
_refine_ls_hydrogen_treatment constr
_refine_ls_matrix_type full
_refine_ls_number_parameters 209
_refine_ls_number_reflns 3925
_refine_ls_number_restraints 15
_refine_ls_restrained_S_all 0.999
_refine_ls_R_factor_all 0.1010
_refine_ls_R_factor_gt 0.0616
_refine_ls_shift/su_max 0.000
_refine_ls_shift/su_mean 0.000
_refine_ls_structure_factor_coef Fsqd
_refine_ls_weighting_details 'w=1/[\s^2^(Fo^2^)+(0.0650P)^2^+2.5000P] where P=(Fo^2^+2Fc^2^)/3'
_refine_ls_weighting_scheme calc
_refine_ls_wR_factor_gt 0.1407
_refine_ls_wR_factor_ref 0.1608
_reflns_Friedel_coverage 0.000
_reflns_number_gt 2650
_reflns_number_total 3925
_reflns_threshold_expression 'I > 2\s(I)'
_cod_data_source_file c7sc04083k2.cif
_cod_data_source_block 14066
_cod_depositor_comments
;
The following automatic conversions were performed:

data name '_iucr_refine_instruction_details' was replaced with
'_iucr_refine_instructions_details' as specified in the replacement
file 'data/replacement-values/replacement_tags.lst'.

Automatic conversion script
Id: cif_correct_tags 9268 2022-04-12 08:56:07Z antanas 
;
_cod_database_code 1547539
_shelx_space_group_comment
; 
The symmetry employed for this shelxl refinement is uniquely defined 
by the following loop, which should always be used as a source of 
symmetry information in preference to the above space-group names. 
They are only intended as comments. 
;
_shelx_estimated_absorpt_t_min 0.836
_shelx_estimated_absorpt_t_max 0.993
_shelxl_version_number 2014-1

loop_
_space_group_symop_operation_xyz
'x, y, z'
'-x+1/2, y+1/2, -z+1/2'
'-x, -y, -z'
'x-1/2, -y-1/2, z-1/2'

loop_
_atom_site_label
_atom_site_type_symbol
_atom_site_fract_x
_atom_site_fract_y
_atom_site_fract_z
_atom_site_U_iso_or_equiv
_atom_site_adp_type
_atom_site_occupancy
_atom_site_site_symmetry_order
_atom_site_calc_flag
_atom_site_refinement_flags_posn
_atom_site_refinement_flags_adp
_atom_site_refinement_flags_occupancy
_atom_site_disorder_assembly
_atom_site_disorder_group
S1 S 0.42050(5) 1.09598(14) 0.30331(4) 0.02657(19) Uani 1 1 d . . . . .
S2 S 0.38761(6) 0.4167(2) 0.06538(6) 0.0520(3) Uani 1 1 d . . . . .
O1 O 0.35084(14) 1.1913(4) 0.26107(12) 0.0349(5) Uani 1 1 d . . . . .
O2 O 0.47732(13) 1.2622(4) 0.34092(12) 0.0328(5) Uani 1 1 d . . . . .
N1 N 0.47345(15) 0.9384(5) 0.24494(13) 0.0278(6) Uani 1 1 d . . . . .
N2 N 0.3992(2) -0.0097(7) -0.0237(2) 0.0563(9) Uani 1 1 d . . . . .
C1 C 0.38617(17) 0.8820(5) 0.36935(15) 0.0238(6) Uani 1 1 d . . . . .
C2 C 0.31420(17) 0.7482(6) 0.35541(16) 0.0275(6) Uani 1 1 d . . . . .
H2 H 0.2809 0.7788 0.3115 0.033 Uiso 1 1 calc R U . . .
C3 C 0.29192(18) 0.5704(6) 0.40640(18) 0.0323(7) Uani 1 1 d . . . . .
H3 H 0.2438 0.4750 0.3962 0.039 Uiso 1 1 calc R U . . .
C4 C 0.33816(18) 0.5274(6) 0.47242(17) 0.0300(7) Uani 1 1 d . . . . .
C5 C 0.40954(18) 0.6655(6) 0.48584(17) 0.0296(7) Uani 1 1 d . . . . .
H5 H 0.4417 0.6405 0.5308 0.035 Uiso 1 1 calc R U . . .
C6 C 0.43397(18) 0.8390(6) 0.43407(16) 0.0263(6) Uani 1 1 d . . . . .
H6 H 0.4836 0.9287 0.4429 0.032 Uiso 1 1 calc R U . . .
C7 C 0.3125(2) 0.3328(7) 0.5273(2) 0.0417(8) Uani 1 1 d . . . . .
H7A H 0.2541 0.3516 0.5359 0.063 Uiso 1 1 d R U . . .
H7B H 0.3442 0.3536 0.5747 0.063 Uiso 1 1 d R U . . .
H7C H 0.3226 0.1667 0.5070 0.063 Uiso 1 1 d R U . . .
C8 C 0.42911(19) 0.7693(6) 0.19251(17) 0.0315(7) Uani 1 1 d . . . . .
H8A H 0.3987 0.8632 0.1526 0.038 Uiso 1 1 calc R U . . .
H8B H 0.3904 0.6621 0.2188 0.038 Uiso 1 1 calc R U . . .
C9 C 0.49696(19) 0.6187(6) 0.16140(17) 0.0326(7) Uani 1 1 d . . . . .
C10 C 0.5774(2) 0.6889(8) 0.2011(2) 0.0463(9) Uani 1 1 d D U . . .
H10_a H 0.6025 0.8220 0.1705 0.056 Uiso 0.804(7) 1 d R U P A 1
H10'_b H 0.5892 0.5217 0.2240 0.056 Uiso 0.196(7) 1 d R U P A 2
C11 C 0.54928(18) 0.8129(6) 0.27214(17) 0.0307(7) Uani 1 1 d . . . . .
H11A H 0.5383 0.6883 0.3112 0.037 Uiso 1 1 calc R U . . .
H11B H 0.5903 0.9340 0.2922 0.037 Uiso 1 1 calc R U . . .
C12 C 0.48691(19) 0.4506(6) 0.10727(18) 0.0341(7) Uani 1 1 d . . . . .
H12 H 0.5314 0.3525 0.0917 0.041 Uiso 1 1 calc R U . . .
C13 C 0.3977(2) 0.1626(6) 0.01395(17) 0.0335(7) Uani 1 1 d . . . . .
C14_a C 0.6369(2) 0.4940(8) 0.2098(2) 0.0398(12) Uani 0.804(7) 1 d D U P A 1
H14_a H 0.6232 0.3591 0.2412 0.048 Uiso 0.804(7) 1 calc R U P A 1
C15_a C 0.7083(3) 0.4809(12) 0.1792(3) 0.0509(15) Uani 0.804(7) 1 d D U P A 1
H15A_a H 0.7252 0.6105 0.1473 0.061 Uiso 0.804(7) 1 calc R U P A 1
H15B_a H 0.7430 0.3417 0.1890 0.061 Uiso 0.804(7) 1 calc R U P A 1
C14'_b C 0.6530(5) 0.736(3) 0.1678(8) 0.035(4) Uani 0.196(7) 1 d D U P A 2
H14'_b H 0.6594 0.9008 0.1496 0.042 Uiso 0.196(7) 1 calc R U P A 2
C15'_b C 0.7153(8) 0.588(4) 0.1583(12) 0.039(4) Uani 0.196(7) 1 d D U P A 2
H15C_b H 0.7136 0.4202 0.1750 0.047 Uiso 0.196(7) 1 calc R U P A 2
H15D_b H 0.7622 0.6483 0.1347 0.047 Uiso 0.196(7) 1 calc R U P A 2

loop_
_atom_site_aniso_label
_atom_site_aniso_U_11
_atom_site_aniso_U_22
_atom_site_aniso_U_33
_atom_site_aniso_U_23
_atom_site_aniso_U_13
_atom_site_aniso_U_12
S1 0.0330(4) 0.0208(3) 0.0252(4) -0.0034(3) -0.0055(3) 0.0023(3)
S2 0.0423(5) 0.0543(6) 0.0578(6) -0.0298(5) -0.0145(4) 0.0067(5)
O1 0.0423(13) 0.0278(12) 0.0334(12) -0.0031(9) -0.0107(10) 0.0063(10)
O2 0.0406(12) 0.0228(11) 0.0343(12) -0.0054(9) -0.0045(10) -0.0031(9)
N1 0.0339(13) 0.0269(13) 0.0224(12) -0.0031(10) -0.0021(10) -0.0024(11)
N2 0.0469(19) 0.059(2) 0.063(2) -0.0293(18) 0.0110(16) -0.0152(17)
C1 0.0260(14) 0.0216(14) 0.0234(14) -0.0075(11) -0.0028(11) 0.0039(11)
C2 0.0220(14) 0.0348(17) 0.0251(15) -0.0031(12) -0.0041(11) 0.0063(12)
C3 0.0208(14) 0.0387(18) 0.0374(17) -0.0028(14) 0.0019(12) 0.0008(13)
C4 0.0287(15) 0.0307(17) 0.0310(16) 0.0012(13) 0.0062(13) 0.0076(13)
C5 0.0286(15) 0.0341(17) 0.0257(15) -0.0017(12) -0.0016(12) 0.0106(13)
C6 0.0262(14) 0.0288(15) 0.0236(14) -0.0056(12) -0.0030(12) 0.0018(12)
C7 0.0376(19) 0.042(2) 0.047(2) 0.0113(16) 0.0112(16) 0.0090(16)
C8 0.0338(16) 0.0347(17) 0.0255(16) -0.0070(13) -0.0039(13) -0.0009(14)
C9 0.0299(16) 0.0404(19) 0.0277(16) -0.0072(14) 0.0058(13) -0.0043(14)
C10 0.0299(16) 0.064(2) 0.045(2) -0.0260(18) 0.0030(15) -0.0015(15)
C11 0.0267(15) 0.0336(17) 0.0317(16) -0.0094(13) -0.0002(12) -0.0017(13)
C12 0.0311(16) 0.0399(19) 0.0315(16) -0.0099(14) 0.0022(13) -0.0021(14)
C13 0.0344(17) 0.0408(19) 0.0256(16) -0.0023(14) 0.0047(13) -0.0102(14)
C14_a 0.034(2) 0.039(2) 0.046(3) -0.017(2) 0.0011(18) -0.0042(17)
C15_a 0.040(2) 0.060(4) 0.053(4) -0.006(3) 0.003(2) 0.015(2)
C14'_b 0.029(6) 0.045(10) 0.031(9) 0.000(7) -0.005(6) 0.005(5)
C15'_b 0.036(5) 0.044(8) 0.039(8) -0.008(6) 0.013(6) 0.002(5)

loop_
_atom_type_symbol
_atom_type_description
_atom_type_scat_dispersion_real
_atom_type_scat_dispersion_imag
_atom_type_scat_source
C C 0.0033 0.0016 'International Tables Vol C Tables 4.2.6.8 and 6.1.1.4'
H H 0.0000 0.0000 'International Tables Vol C Tables 4.2.6.8 and 6.1.1.4'
N N 0.0061 0.0033 'International Tables Vol C Tables 4.2.6.8 and 6.1.1.4'
O O 0.0106 0.0060 'International Tables Vol C Tables 4.2.6.8 and 6.1.1.4'
S S 0.1246 0.1234 'International Tables Vol C Tables 4.2.6.8 and 6.1.1.4'

loop_
_geom_angle_atom_site_label_1
_geom_angle_atom_site_label_2
_geom_angle_atom_site_label_3
_geom_angle
O1 S1 O2 120.51(14)
O1 S1 N1 106.34(13)
O2 S1 N1 105.83(13)
O1 S1 C1 108.49(14)
O2 S1 C1 108.15(13)
N1 S1 C1 106.74(13)
C13 S2 C12 101.94(16)
C8 N1 C11 108.1(2)
C8 N1 S1 118.0(2)
C11 N1 S1 119.41(19)
C6 C1 C2 120.2(3)
C6 C1 S1 119.0(2)
C2 C1 S1 120.7(2)
C3 C2 C1 119.0(3)
C3 C2 H2 120.5
C1 C2 H2 120.5
C2 C3 C4 121.7(3)
C2 C3 H3 119.1
C4 C3 H3 119.1
C3 C4 C5 118.4(3)
C3 C4 C7 120.8(3)
C5 C4 C7 120.8(3)
C6 C5 C4 120.5(3)
C6 C5 H5 119.7
C4 C5 H5 119.8
C5 C6 C1 120.1(3)
C5 C6 H6 120.0
C1 C6 H6 120.0
C4 C7 H7A 109.5
C4 C7 H7B 109.5
H7A C7 H7B 109.5
C4 C7 H7C 109.5
H7A C7 H7C 109.5
H7B C7 H7C 109.5
N1 C8 C9 102.6(2)
N1 C8 H8A 111.2
C9 C8 H8A 111.2
N1 C8 H8B 111.2
C9 C8 H8B 111.2
H8A C8 H8B 109.2
C12 C9 C8 124.6(3)
C12 C9 C10 126.0(3)
C8 C9 C10 109.4(3)
C14'_b C10 C9 127.0(7)
C14_a C10 C9 116.1(3)
C14'_b C10 C11 125.0(7)
C14_a C10 C11 117.3(3)
C9 C10 C11 102.2(3)
C14_a C10 H10_a 106.7
C9 C10 H10_a 106.9
C11 C10 H10_a 107.0
C14'_b C10 H10'_b 100.2
C9 C10 H10'_b 96.6
C11 C10 H10'_b 96.4
N1 C11 C10 101.9(2)
N1 C11 H11A 111.4
C10 C11 H11A 111.4
N1 C11 H11B 111.4
C10 C11 H11B 111.4
H11A C11 H11B 109.3
C9 C12 S2 117.4(3)
C9 C12 H12 121.3
S2 C12 H12 121.3
N2 C13 S2 175.1(3)
C15_a C14_a C10 127.3(5)
C15_a C14_a H14_a 116.3
C10 C14_a H14_a 116.3
C14_a C15_a H15A_a 120.0
C14_a C15_a H15B_a 120.0
H15A_a C15_a H15B_a 120.0
C15'_b C14'_b C10 130.1(9)
C15'_b C14'_b H14'_b 115.0
C10 C14'_b H14'_b 115.0
C14'_b C15'_b H15C_b 120.0
C14'_b C15'_b H15D_b 120.0
H15C_b C15'_b H15D_b 120.0

loop_
_geom_bond_atom_site_label_1
_geom_bond_atom_site_label_2
_geom_bond_distance
S1 O1 1.432(2)
S1 O2 1.434(2)
S1 N1 1.625(3)
S1 C1 1.759(3)
S2 C13 1.659(4)
S2 C12 1.766(3)
N1 C8 1.472(4)
N1 C11 1.474(4)
N2 C13 1.145(4)
C1 C6 1.386(4)
C1 C2 1.391(4)
C2 C3 1.381(4)
C2 H2 0.9500
C3 C4 1.392(4)
C3 H3 0.9500
C4 C5 1.395(4)
C4 C7 1.507(5)
C5 C6 1.386(4)
C5 H5 0.9500
C6 H6 0.9500
C7 H7A 0.9800
C7 H7B 0.9800
C7 H7C 0.9800
C8 C9 1.501(4)
C8 H8A 0.9900
C8 H8B 0.9900
C9 C12 1.329(4)
C9 C10 1.513(4)
C10 C14'_b 1.420(6)
C10 C14_a 1.432(5)
C10 C11 1.524(4)
C10 H10_a 1.0012
C10 H10'_b 1.0015
C11 H11A 0.9900
C11 H11B 0.9900
C12 H12 0.9500
C14_a C15_a 1.315(6)
C14_a H14_a 0.9500
C15_a H15A_a 0.9500
C15_a H15B_a 0.9500
C14'_b C15'_b 1.310(7)
C14'_b H14'_b 0.9500
C15'_b H15C_b 0.9500
C15'_b H15D_b 0.9500

loop_
_geom_hbond_atom_site_label_D
_geom_hbond_atom_site_label_H
_geom_hbond_atom_site_label_A
_geom_hbond_distance_DH
_geom_hbond_distance_HA
_geom_hbond_distance_DA
_geom_hbond_angle_DHA
_geom_hbond_site_symmetry_A
C2 H2 O1 0.95 2.51 3.347(4) 147.4 2_545
C11 H11A O2 0.99 2.56 3.432(4) 146.7 1_545
C12 H12 N2 0.95 2.51 3.401(5) 156.8 3_655

loop_
_geom_torsion_atom_site_label_1
_geom_torsion_atom_site_label_2
_geom_torsion_atom_site_label_3
_geom_torsion_atom_site_label_4
_geom_torsion
O1 S1 N1 C8 -44.5(3)
O2 S1 N1 C8 -173.8(2)
C1 S1 N1 C8 71.2(2)
O1 S1 N1 C11 -179.2(2)
O2 S1 N1 C11 51.5(3)
C1 S1 N1 C11 -63.5(2)
O1 S1 C1 C6 -154.8(2)
O2 S1 C1 C6 -22.5(3)
N1 S1 C1 C6 91.0(2)
O1 S1 C1 C2 28.4(3)
O2 S1 C1 C2 160.7(2)
N1 S1 C1 C2 -85.9(3)
C6 C1 C2 C3 -0.9(4)
S1 C1 C2 C3 175.9(2)
C1 C2 C3 C4 2.1(5)
C2 C3 C4 C5 -1.3(5)
C2 C3 C4 C7 179.9(3)
C3 C4 C5 C6 -0.7(4)
C7 C4 C5 C6 178.1(3)
C4 C5 C6 C1 1.9(4)
C2 C1 C6 C5 -1.1(4)
S1 C1 C6 C5 -177.9(2)
C11 N1 C8 C9 -28.3(3)
S1 N1 C8 C9 -167.7(2)
N1 C8 C9 C12 -175.2(3)
N1 C8 C9 C10 4.8(4)
C12 C9 C10 C14'_b 45.0(9)
C8 C9 C10 C14'_b -135.0(8)
C12 C9 C10 C14_a -32.2(6)
C8 C9 C10 C14_a 147.9(3)
C12 C9 C10 C11 -161.1(3)
C8 C9 C10 C11 19.0(4)
C8 N1 C11 C10 40.6(3)
S1 N1 C11 C10 179.3(2)
C14'_b C10 C11 N1 119.7(7)
C14_a C10 C11 N1 -163.1(3)
C9 C10 C11 N1 -34.9(3)
C8 C9 C12 S2 4.0(5)
C10 C9 C12 S2 -175.9(3)
C13 S2 C12 C9 -170.2(3)
C14'_b C10 C14_a C15_a -6.4(9)
C9 C10 C14_a C15_a 114.3(5)
C11 C10 C14_a C15_a -124.6(5)
C14_a C10 C14'_b C15'_b 8.8(18)
C9 C10 C14'_b C15'_b -96(2)
C11 C10 C14'_b C15'_b 116(2)
